data_7226724
loop_
_publ_author_name
'Opris, Dorina'
'Caspari, Philip'
'Nueesch, Frank'
'Neels, Antonia'

_publ_section_title
;
 Mild synthesis of mercaptonitriles from vinyl nitriles and their
 cyclization reactions
;
_journal_name_full 'RSC Adv.'
_journal_paper_doi 10.1039/C6RA21948A
_journal_year 2016
_chemical_formula_moiety 'C10 H11 N3'
_chemical_formula_sum 'C10 H11 N3'
_chemical_formula_weight 173.22
_space_group_crystal_system monoclinic
_space_group_IT_number 15
_space_group_name_Hall '-C 2yc'
_space_group_name_H-M_alt 'C 1 2/c 1'
_symmetry_space_group_name_Hall '-C 2yc'
_symmetry_space_group_name_H-M 'C 1 2/c 1'
_atom_sites_solution_hydrogens difmap
_audit_creation_method SHELXL-2014/7
_audit_update_record
;
2016-09-28 deposited with the CCDC.
2016-10-06 downloaded from the CCDC.
;
_cell_angle_alpha 90
_cell_angle_beta 131.088(3)
_cell_angle_gamma 90
_cell_formula_units_Z 8
_cell_length_a 17.3808(10)
_cell_length_b 9.7356(5)
_cell_length_c 16.4358(9)
_cell_measurement_reflns_used 7806
_cell_measurement_temperature 173(2)
_cell_measurement_theta_max 29.51
_cell_measurement_theta_min 2.38
_cell_volume 2096.2(2)
_computing_cell_refinement 'STOE X-AREA'
_computing_data_collection 'STOE X-AREA'
_computing_data_reduction 'STOE X-RED'
_computing_molecular_graphics 'PLATON (Spek, 2003)'
_computing_publication_material 'SHELXL (Sheldrick, 2014)'
_computing_structure_refinement 'SHELXL (Sheldrick, 2014)'
_computing_structure_solution 'SHELXS (Sheldrick, 2008)'
_diffrn_ambient_temperature 173(2)
_diffrn_detector_area_resol_mean 6.67
_diffrn_measured_fraction_theta_full 0.999
_diffrn_measured_fraction_theta_max 0.993
_diffrn_measurement_device_type 'STOE IPDS 2'
_diffrn_measurement_method 'rotation method'
_diffrn_radiation_type MoK\a
_diffrn_radiation_wavelength 0.71073
_diffrn_reflns_av_R_equivalents 0.0947
_diffrn_reflns_av_unetI/netI 0.0601
_diffrn_reflns_Laue_measured_fraction_full 0.999
_diffrn_reflns_Laue_measured_fraction_max 0.993
_diffrn_reflns_limit_h_max 23
_diffrn_reflns_limit_h_min -23
_diffrn_reflns_limit_k_max 13
_diffrn_reflns_limit_k_min -13
_diffrn_reflns_limit_l_max 22
_diffrn_reflns_limit_l_min -22
_diffrn_reflns_number 8890
_diffrn_reflns_point_group_measured_fraction_full 0.999
_diffrn_reflns_point_group_measured_fraction_max 0.993
_diffrn_reflns_theta_full 25.242
_diffrn_reflns_theta_max 29.221
_diffrn_reflns_theta_min 2.477
_diffrn_source 'sealed X-ray tube, 12 x 0.4 mm long-fine focus'
_exptl_absorpt_coefficient_mu 0.069
_exptl_absorpt_correction_type none
_exptl_crystal_colour colourless
_exptl_crystal_density_diffrn 1.098
_exptl_crystal_description block
_exptl_crystal_F_000 736
_exptl_crystal_size_max 0.500
_exptl_crystal_size_mid 0.400
_exptl_crystal_size_min 0.350
_refine_diff_density_max 0.362
_refine_diff_density_min -0.224
_refine_diff_density_rms 0.051
_refine_ls_extinction_method none
_refine_ls_goodness_of_fit_ref 1.061
_refine_ls_hydrogen_treatment refall
_refine_ls_matrix_type full
_refine_ls_number_parameters 162
_refine_ls_number_reflns 2833
_refine_ls_number_restraints 0
_refine_ls_restrained_S_all 1.061
_refine_ls_R_factor_all 0.0607
_refine_ls_R_factor_gt 0.0489
_refine_ls_shift/su_max 0.000
_refine_ls_shift/su_mean 0.000
_refine_ls_structure_factor_coef Fsqd
_refine_ls_weighting_details 'w=1/[\s^2^(Fo^2^)+(0.0728P)^2^+0.2260P] where P=(Fo^2^+2Fc^2^)/3'
_refine_ls_weighting_scheme calc
_refine_ls_wR_factor_gt 0.1298
_refine_ls_wR_factor_ref 0.1413
_reflns_Friedel_coverage 0.000
_reflns_number_gt 2252
_reflns_number_total 2833
_reflns_threshold_expression 'I > 2\s(I)'
_cod_data_source_file c6ra21948a2.cif
_cod_data_source_block Compound-9
_cod_original_cell_volume 2096.1(2)
_cod_database_code 7226724
_shelx_shelxl_version_number 2014/7
_shelx_space_group_comment
; 
The symmetry employed for this shelxl refinement is uniquely defined 
by the following loop, which should always be used as a source of 
symmetry information in preference to the above space-group names. 
They are only intended as comments. 
;

loop_
_space_group_symop_operation_xyz
'x, y, z'
'-x, y, -z+1/2'
'x+1/2, y+1/2, z'
'-x+1/2, y+1/2, -z+1/2'
'-x, -y, -z'
'x, -y, z-1/2'
'-x+1/2, -y+1/2, -z'
'x+1/2, -y+1/2, z-1/2'

loop_
_atom_site_label
_atom_site_type_symbol
_atom_site_fract_x
_atom_site_fract_y
_atom_site_fract_z
_atom_site_U_iso_or_equiv
_atom_site_adp_type
_atom_site_occupancy
_atom_site_site_symmetry_order
_atom_site_calc_flag
C1 C 0.50480(8) 0.46592(11) 0.64971(8) 0.0359(2) Uani 1 1 d
C2 C 0.39561(8) 0.49278(12) 0.56496(8) 0.0358(2) Uani 1 1 d
H1A H 0.3851(12) 0.5906(18) 0.5588(12) 0.058(4) Uiso 1 1 d
H1B H 0.3572(11) 0.4552(14) 0.5856(12) 0.045(4) Uiso 1 1 d
C3 C 0.35393(7) 0.43027(11) 0.45758(8) 0.0305(2) Uani 1 1 d
H3A H 0.3644(9) 0.3304(15) 0.4649(10) 0.038(3) Uiso 1 1 d
H3B H 0.3910(10) 0.4707(14) 0.4365(11) 0.039(3) Uiso 1 1 d
C4 C 0.23886(7) 0.45838(10) 0.36521(8) 0.0283(2) Uani 1 1 d
C5 C 0.20543(7) 0.38559(11) 0.26273(8) 0.0326(2) Uani 1 1 d
H5A H 0.2482(10) 0.4226(14) 0.2496(11) 0.037(3) Uiso 1 1 d
H5B H 0.2193(10) 0.2866(15) 0.2781(11) 0.042(3) Uiso 1 1 d
C6 C 0.09249(8) 0.40618(13) 0.16556(9) 0.0411(3) Uani 1 1 d
H6A H 0.0747(13) 0.506(2) 0.1491(15) 0.067(5) Uiso 1 1 d
H6B H 0.0493(12) 0.3661(17) 0.1777(12) 0.054(4) Uiso 1 1 d
C7 C 0.06322(8) 0.34287(12) 0.06806(9) 0.0417(3) Uani 1 1 d
C8 C 0.21877(9) 0.61101(11) 0.34467(9) 0.0379(3) Uani 1 1 d
H8A H 0.2593(11) 0.6561(16) 0.3303(12) 0.050(4) Uiso 1 1 d
C9 C 0.15791(13) 0.68542(15) 0.34748(13) 0.0596(4) Uani 1 1 d
H9A H 0.1146(15) 0.644(2) 0.3627(15) 0.077(5) Uiso 1 1 d
H9B H 0.1500(16) 0.784(3) 0.3306(17) 0.096(7) Uiso 1 1 d
C10 C 0.18161(8) 0.39973(11) 0.39430(9) 0.0347(2) Uani 1 1 d
N1 N 0.59017(7) 0.44492(12) 0.71483(8) 0.0462(3) Uani 1 1 d
N2 N 0.04094(9) 0.29264(13) -0.00760(9) 0.0555(3) Uani 1 1 d
N3 N 0.13706(8) 0.35335(13) 0.41649(10) 0.0534(3) Uani 1 1 d

loop_
_atom_site_aniso_label
_atom_site_aniso_U_11
_atom_site_aniso_U_22
_atom_site_aniso_U_33
_atom_site_aniso_U_23
_atom_site_aniso_U_13
_atom_site_aniso_U_12
C1 0.0425(5) 0.0409(5) 0.0276(5) -0.0030(4) 0.0246(4) -0.0072(4)
C2 0.0402(5) 0.0401(6) 0.0297(5) -0.0007(4) 0.0241(4) -0.0001(4)
C3 0.0313(4) 0.0356(5) 0.0279(5) -0.0005(4) 0.0209(4) -0.0014(4)
C4 0.0316(4) 0.0272(4) 0.0302(4) 0.0021(3) 0.0221(4) 0.0000(3)
C5 0.0295(4) 0.0345(5) 0.0305(5) -0.0025(4) 0.0183(4) 0.0011(4)
C6 0.0328(5) 0.0437(6) 0.0347(5) -0.0031(4) 0.0169(4) 0.0055(4)
C7 0.0344(5) 0.0400(6) 0.0332(5) 0.0009(4) 0.0146(4) 0.0038(4)
C8 0.0497(6) 0.0287(5) 0.0350(5) 0.0023(4) 0.0276(5) -0.0006(4)
C9 0.0824(10) 0.0357(6) 0.0667(9) 0.0070(6) 0.0516(8) 0.0168(6)
C10 0.0325(4) 0.0345(5) 0.0393(5) 0.0084(4) 0.0246(4) 0.0052(4)
N1 0.0427(5) 0.0600(6) 0.0329(5) -0.0026(4) 0.0235(4) -0.0062(4)
N2 0.0519(6) 0.0566(7) 0.0377(5) -0.0044(5) 0.0206(5) 0.0047(5)
N3 0.0428(5) 0.0639(7) 0.0634(7) 0.0238(6) 0.0392(5) 0.0089(5)

loop_
_atom_type_symbol
_atom_type_description
_atom_type_scat_dispersion_real
_atom_type_scat_dispersion_imag
_atom_type_scat_source
C C 0.0033 0.0016 'International Tables Vol C Tables 4.2.6.8 and 6.1.1.4'
H H 0.0000 0.0000 'International Tables Vol C Tables 4.2.6.8 and 6.1.1.4'
N N 0.0061 0.0033 'International Tables Vol C Tables 4.2.6.8 and 6.1.1.4'

loop_
_geom_angle_atom_site_label_1
_geom_angle_atom_site_label_2
_geom_angle_atom_site_label_3
_geom_angle
N1 C1 C2 179.06(11)
C1 C2 C3 111.28(9)
C1 C2 H1A 108.4(9)
C3 C2 H1A 111.1(9)
C1 C2 H1B 110.5(8)
C3 C2 H1B 109.4(8)
H1A C2 H1B 106.0(13)
C2 C3 C4 112.93(8)
C2 C3 H3A 110.1(8)
C4 C3 H3A 108.2(7)
C2 C3 H3B 108.8(8)
C4 C3 H3B 107.8(8)
H3A C3 H3B 109.0(11)
C10 C4 C8 110.30(9)
C10 C4 C3 109.06(8)
C8 C4 C3 110.67(8)
C10 C4 C5 108.99(8)
C8 C4 C5 109.93(8)
C3 C4 C5 107.83(8)
C6 C5 C4 112.60(8)
C6 C5 H5A 111.4(8)
C4 C5 H5A 106.1(8)
C6 C5 H5B 109.1(8)
C4 C5 H5B 108.4(8)
H5A C5 H5B 109.0(11)
C7 C6 C5 111.97(9)
C7 C6 H6A 106.9(11)
C5 C6 H6A 111.5(10)
C7 C6 H6B 107.2(9)
C5 C6 H6B 111.5(9)
H6A C6 H6B 107.5(14)
N2 C7 C6 179.45(14)
C9 C8 C4 127.57(12)
C9 C8 H8A 119.1(9)
C4 C8 H8A 113.3(9)
C8 C9 H9A 122.2(12)
C8 C9 H9B 119.7(12)
H9A C9 H9B 117.9(17)
N3 C10 C4 179.51(13)

loop_
_geom_bond_atom_site_label_1
_geom_bond_atom_site_label_2
_geom_bond_distance
C1 N1 1.1408(15)
C1 C2 1.4614(15)
C2 C3 1.5263(14)
C2 H1A 0.962(18)
C2 H1B 0.997(15)
C3 C4 1.5456(13)
C3 H3A 0.982(15)
C3 H3B 0.991(14)
C4 C10 1.4731(13)
C4 C8 1.5129(14)
C4 C5 1.5460(14)
C5 C6 1.5242(14)
C5 H5A 0.969(14)
C5 H5B 0.985(15)
C6 C7 1.4611(16)
C6 H6A 1.01(2)
C6 H6B 0.976(17)
C7 N2 1.1414(17)
C8 C9 1.3075(19)
C8 H8A 0.981(16)
C9 H9A 1.02(2)
C9 H9B 0.98(2)
C10 N3 1.1435(14)

loop_
_geom_hbond_atom_site_label_D
_geom_hbond_atom_site_label_H
_geom_hbond_atom_site_label_A
_geom_hbond_distance_DH
_geom_hbond_distance_HA
_geom_hbond_distance_DA
_geom_hbond_angle_DHA
_geom_hbond_site_symmetry_A
C6 H6A N2 1.01(2) 2.670(19) 3.5781(17) 150.2(14) 5_565
C6 H6B N3 0.976(17) 2.512(16) 3.3059(16) 138.3(12) 2

loop_
_geom_torsion_atom_site_label_1
_geom_torsion_atom_site_label_2
_geom_torsion_atom_site_label_3
_geom_torsion_atom_site_label_4
_geom_torsion
C1 C2 C3 C4 -179.07(8)
C2 C3 C4 C10 -59.68(11)
C2 C3 C4 C8 61.84(11)
C2 C3 C4 C5 -177.89(8)
C10 C4 C5 C6 61.73(11)
C8 C4 C5 C6 -59.28(12)
C3 C4 C5 C6 179.99(9)
C4 C5 C6 C7 177.03(9)
C10 C4 C8 C9 -2.11(17)
C3 C4 C8 C9 -122.89(14)
C5 C4 C8 C9 118.10(14)
